data_7101595
loop_
_publ_author_name
'M. Khurram N. Qureshi'
'Martin D. Smith'

_publ_section_title
;
Parallel sheet structure in cyclopropane \g-peptides stabilized by
C--H...O hydrogen bonds
;
_journal_issue 48
_journal_name_full 'Chemical Communications'
_journal_paper_doi 10.1039/b611882h
_journal_year 2006
_chemical_absolute_configuration
;
1568 Friedel pairs were averaged for the refinement. The absolute
structure was assigned from the KNOWN configuration of the starting
material.
;
_chemical_formula_moiety 'C18 H27 N5 O4'
_chemical_formula_sum 'C18 H27 N5 O4'
_chemical_formula_weight 377.45
_chemical_name_systematic
;
?
;
_space_group_IT_number 4
_symmetry_cell_setting monoclinic
_symmetry_space_group_name_Hall 'P 2yb'
_symmetry_space_group_name_H-M 'P 1 21 1'
_atom_sites_solution_hydrogens geom
_atom_sites_solution_primary direct
_atom_sites_solution_secondary difmap
_audit_creation_method SHELXL-97
_cell_angle_alpha 90.00
_cell_angle_beta 93.793(2)
_cell_angle_gamma 90.00
_cell_formula_units_Z 2
_cell_length_a 4.80230(10)
_cell_length_b 8.6693(2)
_cell_length_c 24.1050(5)
_cell_measurement_reflns_used 10973
_cell_measurement_temperature 220(2)
_cell_measurement_theta_max 26.37
_cell_measurement_theta_min 1.02
_cell_volume 1001.36(4)
_computing_cell_refinement 'HKL Scalepack (Otwinowski & Minor 1997)'
_computing_data_collection 'Collect (Nonius B.V. 1998)'
_computing_data_reduction
;
HKL Denzo and Scalepack (Otwinowski & Minor 1997)
;
_computing_publication_material 'SHELXL-97 (Sheldrick 1997)'
_computing_structure_refinement 'SHELXL-97 (Sheldrick 1997)'
_computing_structure_solution 'SIR-92 (Altomare et al. 1994)'
_diffrn_ambient_temperature 220(2)
_diffrn_measured_fraction_theta_full 0.981
_diffrn_measured_fraction_theta_max 0.981
_diffrn_measurement_device_type 'Nonius Kappa CCD'
_diffrn_measurement_method 'Thin slice \w and \f scans'
_diffrn_radiation_source 'fine-focus sealed tube'
_diffrn_radiation_type MoK\a
_diffrn_radiation_wavelength 0.71073
_diffrn_reflns_av_R_equivalents 0.0326
_diffrn_reflns_av_sigmaI/netI 0.0273
_diffrn_reflns_limit_h_max 5
_diffrn_reflns_limit_h_min -5
_diffrn_reflns_limit_k_max 10
_diffrn_reflns_limit_k_min -9
_diffrn_reflns_limit_l_max 30
_diffrn_reflns_limit_l_min -29
_diffrn_reflns_number 8057
_diffrn_reflns_theta_full 26.40
_diffrn_reflns_theta_max 26.40
_diffrn_reflns_theta_min 4.12
_exptl_absorpt_coefficient_mu 0.090
_exptl_absorpt_correction_T_max 0.996
_exptl_absorpt_correction_T_min 0.893
_exptl_absorpt_correction_type multi-scan
_exptl_absorpt_process_details
;
multi-scan from symmetry-related measurements
Sortav (Blessing 1995)
;
_exptl_crystal_colour colourless
_exptl_crystal_density_diffrn 1.252
_exptl_crystal_density_method 'not measured'
_exptl_crystal_description block
_exptl_crystal_F_000 404
_exptl_crystal_size_max 0.35
_exptl_crystal_size_mid 0.23
_exptl_crystal_size_min 0.05
_refine_diff_density_max 0.383
_refine_diff_density_min -0.221
_refine_diff_density_rms 0.034
_refine_ls_abs_structure_details 'Flack H D (1983), Acta Cryst. A39, 876-881'
_refine_ls_abs_structure_Flack -1.2(17)
_refine_ls_extinction_method none
_refine_ls_goodness_of_fit_ref 1.045
_refine_ls_hydrogen_treatment constr
_refine_ls_matrix_type full
_refine_ls_number_parameters 228
_refine_ls_number_reflns 2142
_refine_ls_number_restraints 4
_refine_ls_restrained_S_all 1.067
_refine_ls_R_factor_all 0.0481
_refine_ls_R_factor_gt 0.0447
_refine_ls_shift/su_max 0.000
_refine_ls_shift/su_mean 0.000
_refine_ls_structure_factor_coef Fsqd
_refine_ls_weighting_details 'calc w=1/[\s^2^(Fo^2^)+(0.0485P)^2^+0.3719P] where P=(Fo^2^+2Fc^2^)/3'
_refine_ls_weighting_scheme calc
_refine_ls_wR_factor_gt 0.1073
_refine_ls_wR_factor_ref 0.1106
_reflns_number_gt 2022
_reflns_number_total 2142
_reflns_threshold_expression >2sigma(I)
_cod_data_source_file b611882h.txt
_cod_original_sg_symbol_H-M P2(1)
_cod_database_code 7101595

loop_
_symmetry_equiv_pos_as_xyz
'x, y, z'
'-x, y+1/2, -z'

loop_
_atom_site_label
_atom_site_type_symbol
_atom_site_fract_x
_atom_site_fract_y
_atom_site_fract_z
_atom_site_U_iso_or_equiv
_atom_site_adp_type
_atom_site_occupancy
_atom_site_symmetry_multiplicity
_atom_site_calc_flag
_atom_site_refinement_flags
_atom_site_disorder_assembly
_atom_site_disorder_group
N1 N 0.4298(11) 0.2727(9) 0.02412(14) 0.135(3) Uani 1 1 d . . .
N2 N 0.5463(7) 0.2639(5) 0.06580(11) 0.0705(10) Uani 1 1 d . . .
N3 N 0.6948(7) 0.2528(5) 0.10751(11) 0.0704(10) Uani 1 1 d . . .
N4 N 0.6252(4) 0.2165(3) 0.35521(8) 0.0318(5) Uani 1 1 d . . .
H4N H 0.4448 0.2240 0.3500 0.038 Uiso 1 1 calc R . .
N5 N 0.7432(4) 0.3430(3) 0.59899(8) 0.0340(5) Uani 1 1 d . A .
H5N H 0.9204 0.3410 0.5935 0.041 Uiso 1 1 calc R . .
O1 O 1.0349(4) 0.1795(3) 0.31762(8) 0.0438(5) Uani 1 1 d . . .
O2 O 0.3051(3) 0.3540(3) 0.55947(7) 0.0408(5) Uani 1 1 d . . .
O3 O 1.1387(6) 0.1028(4) 0.79901(10) 0.0709(8) Uani 1 1 d . A .
C1 C 0.7772(5) 0.1844(3) 0.31267(10) 0.0320(6) Uani 1 1 d . . .
C2 C 0.6216(5) 0.1567(4) 0.25810(10) 0.0350(6) Uani 1 1 d . . .
H2 H 0.4153 0.1577 0.2578 0.042 Uiso 1 1 calc R . .
C3 C 0.7493(7) 0.0458(4) 0.21841(12) 0.0435(7) Uani 1 1 d . . .
H3A H 0.9281 -0.0020 0.2304 0.052 Uiso 1 1 calc R . .
H3B H 0.6224 -0.0201 0.1954 0.052 Uiso 1 1 calc R . .
C4' C 0.5570(5) 0.2987(3) 0.45048(10) 0.0294(5) Uani 1 1 d . . .
H4' H 0.3946 0.2319 0.4565 0.035 Uiso 1 1 calc R . .
C4 C 0.7479(6) 0.2135(3) 0.20624(11) 0.0366(6) Uiso 1 1 d . . .
H4 H 0.9303 0.2662 0.2122 0.044 Uiso 1 1 calc R . .
C5 C 0.5585(6) 0.2763(4) 0.16047(11) 0.0473(7) Uani 1 1 d . . .
H5A H 0.5256 0.3865 0.1665 0.057 Uiso 1 1 calc R . .
H5B H 0.3786 0.2227 0.1592 0.057 Uiso 1 1 calc R . .
C1' C 0.5597(5) 0.3593(3) 0.55542(10) 0.0298(5) Uani 1 1 d . . .
C2' C 0.6826(5) 0.3839(3) 0.50107(9) 0.0310(6) Uani 1 1 d . . .
H2' H 0.8868 0.4012 0.5025 0.037 Uiso 1 1 calc R . .
C3' C 0.5110(6) 0.4683(4) 0.45558(11) 0.0375(6) Uani 1 1 d . . .
H3'A H 0.3241 0.5034 0.4638 0.045 Uiso 1 1 calc R . .
H3'B H 0.6098 0.5366 0.4311 0.045 Uiso 1 1 calc R . .
C5' C 0.7589(5) 0.2392(4) 0.41086(10) 0.0329(6) Uani 1 1 d . . .
H5'A H 0.9131 0.3127 0.4089 0.039 Uiso 1 1 calc R . .
H5'B H 0.8369 0.1410 0.4247 0.039 Uiso 1 1 calc R . .
C1" C 0.9123(6) 0.1633(4) 0.79481(11) 0.0443(7) Uani 1 1 d . . .
C2"A C 0.7283(6) 0.1672(4) 0.74367(12) 0.0432(4) Uiso 0.549(9) 1 d PD A 1
H2"A H 0.5240 0.1697 0.7470 0.052 Uiso 0.549(9) 1 calc PR A 1
C3"A C 0.8491(18) 0.0605(7) 0.6962(2) 0.0432(4) Uiso 0.549(9) 1 d PD A 1
H3"A H 1.0307 0.0109 0.7043 0.052 Uiso 0.549(9) 1 calc PR A 1
H3"B H 0.7157 0.0006 0.6724 0.052 Uiso 0.549(9) 1 calc PR A 1
C4"A C 0.8424(6) 0.2285(4) 0.69105(12) 0.0432(4) Uiso 0.549(9) 1 d PD A 1
H4"A H 1.0300 0.2745 0.6982 0.052 Uiso 0.549(9) 1 calc PR A 1
C2"B C 0.7283(6) 0.1672(4) 0.74367(12) 0.0432(4) Uiso 0.451(9) 1 d PD A 2
H2"B H 0.5439 0.2124 0.7502 0.052 Uiso 0.451(9) 1 calc PR A 2
C3"B C 0.714(2) 0.0649(8) 0.6965(3) 0.0432(4) Uiso 0.451(9) 1 d PD A 2
H3"C H 0.5297 0.0458 0.6777 0.052 Uiso 0.451(9) 1 calc PR A 2
H3"D H 0.8408 -0.0236 0.6975 0.052 Uiso 0.451(9) 1 calc PR A 2
C4"B C 0.8424(6) 0.2285(4) 0.69105(12) 0.0432(4) Uiso 0.451(9) 1 d PD A 2
H4"B H 1.0469 0.2385 0.6892 0.052 Uiso 0.451(9) 1 calc PR A 2
C5" C 0.6569(6) 0.3285(4) 0.65552(10) 0.0421(7) Uani 1 1 d . . .
H5"A H 0.4672 0.2864 0.6542 0.051 Uiso 1 1 calc R A 1
H5"B H 0.6521 0.4313 0.6723 0.051 Uiso 1 1 calc R A 1
O4 O 0.8011(4) 0.2421(3) 0.83559(8) 0.0504(6) Uani 1 1 d . A .
C6" C 0.9617(7) 0.2488(5) 0.88932(12) 0.0542(9) Uani 1 1 d . . .
H6" H 1.1638 0.2492 0.8834 0.065 Uiso 1 1 calc R A .
C7" C 0.8917(11) 0.1104(5) 0.92272(16) 0.0751(13) Uani 1 1 d . A .
H7"A H 0.9397 0.0175 0.9030 0.113 Uiso 1 1 calc R . .
H7"B H 0.6935 0.1102 0.9283 0.113 Uiso 1 1 calc R . .
H7"C H 0.9966 0.1136 0.9585 0.113 Uiso 1 1 calc R . .
C8" C 0.8810(11) 0.3988(6) 0.91489(16) 0.0770(13) Uani 1 1 d . A .
H8"A H 0.9316 0.4835 0.8913 0.115 Uiso 1 1 calc R . .
H8"B H 0.9780 0.4097 0.9513 0.115 Uiso 1 1 calc R . .
H8"C H 0.6811 0.4002 0.9187 0.115 Uiso 1 1 calc R . .

loop_
_atom_site_aniso_label
_atom_site_aniso_U_11
_atom_site_aniso_U_22
_atom_site_aniso_U_33
_atom_site_aniso_U_23
_atom_site_aniso_U_13
_atom_site_aniso_U_12
N1 0.146(4) 0.219(7) 0.0395(17) -0.009(3) -0.006(2) 0.042(5)
N2 0.091(2) 0.086(3) 0.0346(14) -0.0019(16) 0.0070(14) 0.010(2)
N3 0.0668(18) 0.111(3) 0.0347(13) 0.0065(17) 0.0100(12) 0.010(2)
N4 0.0224(10) 0.0442(13) 0.0284(10) -0.0029(9) -0.0005(7) -0.0010(9)
N5 0.0251(10) 0.0496(14) 0.0272(10) -0.0024(10) 0.0021(7) 0.0012(10)
O1 0.0226(9) 0.0723(16) 0.0365(9) -0.0049(10) 0.0021(7) -0.0011(9)
O2 0.0226(8) 0.0617(14) 0.0380(9) -0.0018(10) 0.0021(7) 0.0023(9)
O3 0.0692(17) 0.092(2) 0.0525(13) 0.0175(14) 0.0130(12) 0.0284(16)
C1 0.0261(12) 0.0373(15) 0.0326(12) 0.0017(11) 0.0026(9) -0.0011(10)
C2 0.0255(11) 0.0496(16) 0.0300(12) -0.0035(12) 0.0031(9) -0.0022(12)
C3 0.0492(17) 0.0463(17) 0.0354(14) -0.0062(13) 0.0053(12) -0.0004(15)
C4' 0.0255(12) 0.0349(14) 0.0271(11) -0.0014(10) -0.0026(9) -0.0011(10)
C5 0.0479(16) 0.060(2) 0.0335(13) -0.0006(14) 0.0028(11) 0.0020(15)
C1' 0.0252(11) 0.0326(13) 0.0314(12) -0.0028(11) 0.0017(9) 0.0002(10)
C2' 0.0244(11) 0.0401(15) 0.0285(11) -0.0021(11) 0.0004(9) 0.0000(10)
C3' 0.0406(15) 0.0386(15) 0.0331(13) 0.0021(12) 0.0011(11) 0.0045(12)
C5' 0.0272(12) 0.0435(15) 0.0274(11) -0.0026(11) -0.0016(9) 0.0005(11)
C1" 0.0504(17) 0.0488(17) 0.0344(14) 0.0073(13) 0.0081(12) -0.0037(15)
C5" 0.0359(13) 0.064(2) 0.0270(12) -0.0021(13) 0.0035(10) 0.0100(14)
O4 0.0477(11) 0.0708(16) 0.0321(9) -0.0020(11) -0.0026(8) 0.0038(11)
C6" 0.0610(19) 0.068(2) 0.0322(14) 0.0029(15) -0.0080(13) -0.0035(18)
C7" 0.110(4) 0.066(3) 0.047(2) 0.0088(19) -0.007(2) -0.004(3)
C8" 0.116(4) 0.068(3) 0.046(2) -0.0067(19) -0.005(2) -0.008(3)

loop_
_atom_type_symbol
_atom_type_description
_atom_type_scat_dispersion_real
_atom_type_scat_dispersion_imag
_atom_type_scat_source
C C 0.0033 0.0016 'International Tables Vol C Tables 4.2.6.8 and 6.1.1.4'
H H 0.0000 0.0000 'International Tables Vol C Tables 4.2.6.8 and 6.1.1.4'
N N 0.0061 0.0033 'International Tables Vol C Tables 4.2.6.8 and 6.1.1.4'
O O 0.0106 0.0060 'International Tables Vol C Tables 4.2.6.8 and 6.1.1.4'

loop_
_geom_angle_atom_site_label_1
_geom_angle_atom_site_label_2
_geom_angle_atom_site_label_3
_geom_angle
N1 N2 N3 173.3(4)
N2 N3 C5 116.0(3)
C1 N4 C5' 120.46(19)
C1 N4 H4N 119.8
C5' N4 H4N 119.8
C1' N5 C5" 122.2(2)
C1' N5 H5N 118.9
C5" N5 H5N 118.9
O1 C1 N4 122.1(2)
O1 C1 C2 121.4(2)
N4 C1 C2 116.6(2)
C1 C2 C4 118.3(2)
C1 C2 C3 117.4(2)
C4 C2 C3 58.79(19)
C1 C2 H2 116.6
C4 C2 H2 116.6
C3 C2 H2 116.6
C4 C3 C2 60.4(2)
C4 C3 H3A 117.7
C2 C3 H3A 117.7
C4 C3 H3B 117.7
C2 C3 H3B 117.7
H3A C3 H3B 114.9
C3' C4' C5' 119.8(2)
C3' C4' C2' 60.50(18)
C5' C4' C2' 116.2(2)
C3' C4' H4' 116.2
C5' C4' H4' 116.2
C2' C4' H4' 116.2
C3 C4 C5 120.0(3)
C3 C4 C2 60.8(2)
C5 C4 C2 118.4(2)
C3 C4 H4 115.5
C5 C4 H4 115.5
C2 C4 H4 115.5
C4 C5 N3 107.7(3)
C4 C5 H5A 110.2
N3 C5 H5A 110.2
C4 C5 H5B 110.2
N3 C5 H5B 110.2
H5A C5 H5B 108.5
O2 C1' N5 122.7(2)
O2 C1' C2' 121.9(2)
N5 C1' C2' 115.4(2)
C1' C2' C3' 118.6(2)
C1' C2' C4' 118.6(2)
C3' C2' C4' 58.97(17)
C1' C2' H2' 116.2
C3' C2' H2' 116.2
C4' C2' H2' 116.2
C4' C3' C2' 60.53(18)
C4' C3' H3'A 117.7
C2' C3' H3'A 117.7
C4' C3' H3'B 117.7
C2' C3' H3'B 117.7
H3'A C3' H3'B 114.8
N4 C5' C4' 111.60(19)
N4 C5' H5'A 109.3
C4' C5' H5'A 109.3
N4 C5' H5'B 109.3
C4' C5' H5'B 109.3
H5'A C5' H5'B 108.0
O3 C1" O4 124.2(3)
O3 C1" C2"A 124.8(3)
O4 C1" C2"A 111.0(3)
C1" C2"A C4"A 118.8(3)
C1" C2"A C3"A 111.0(3)
C4"A C2"A C3"A 55.8(3)
C1" C2"A H2"A 118.5
C4"A C2"A H2"A 118.5
C3"A C2"A H2"A 118.5
C4"A C3"A C2"A 58.7(3)
C4"A C3"A H3"A 117.9
C2"A C3"A H3"A 117.9
C4"A C3"A H3"B 117.9
C2"A C3"A H3"B 117.9
H3"A C3"A H3"B 115.1
C3"A C4"A C5" 130.1(4)
C3"A C4"A C2"A 65.5(3)
C5" C4"A C2"A 117.1(3)
C3"A C4"A H4"A 111.8
C5" C4"A H4"A 111.8
C2"A C4"A H4"A 111.8
H3"C C3"B H3"D 114.8
N5 C5" C4"A 113.3(2)
N5 C5" H5"A 108.9
C4"A C5" H5"A 108.9
N5 C5" H5"B 108.9
C4"A C5" H5"B 108.9
H5"A C5" H5"B 107.7
C1" O4 C6" 117.2(3)
O4 C6" C7" 108.7(3)
O4 C6" C8" 105.2(3)
C7" C6" C8" 113.6(3)
O4 C6" H6" 109.7
C7" C6" H6" 109.7
C8" C6" H6" 109.7
C6" C7" H7"A 109.5
C6" C7" H7"B 109.5
H7"A C7" H7"B 109.5
C6" C7" H7"C 109.5
H7"A C7" H7"C 109.5
H7"B C7" H7"C 109.5
C6" C8" H8"A 109.5
C6" C8" H8"B 109.5
H8"A C8" H8"B 109.5
C6" C8" H8"C 109.5
H8"A C8" H8"C 109.5
H8"B C8" H8"C 109.5

loop_
_geom_bond_atom_site_label_1
_geom_bond_atom_site_label_2
_geom_bond_distance
N1 N2 1.120(5)
N2 N3 1.198(4)
N3 C5 1.487(4)
N4 C1 1.327(3)
N4 C5' 1.462(3)
N4 H4N 0.8700
N5 C1' 1.333(3)
N5 C5" 1.456(3)
N5 H5N 0.8700
O1 C1 1.236(3)
O2 C1' 1.234(3)
O3 C1" 1.205(4)
C1 C2 1.489(3)
C2 C4 1.508(4)
C2 C3 1.514(4)
C2 H2 0.9900
C3 C4 1.483(5)
C3 H3A 0.9800
C3 H3B 0.9800
C4' C3' 1.492(4)
C4' C5' 1.497(3)
C4' C2' 1.516(3)
C4' H4' 0.9900
C4 C5 1.486(4)
C4 H4 0.9900
C5 H5A 0.9800
C5 H5B 0.9800
C1' C2' 1.487(3)
C2' C3' 1.516(4)
C2' H2' 0.9900
C3' H3'A 0.9800
C3' H3'B 0.9800
C5' H5'A 0.9800
C5' H5'B 0.9800
C1" O4 1.337(4)
C1" C2"A 1.469(4)
C2"A C4"A 1.511(4)
C2"A C3"A 1.609(7)
C2"A H2"A 0.9900
C3"A C4"A 1.462(7)
C3"A H3"A 0.9800
C3"A H3"B 0.9800
C4"A C5" 1.475(4)
C4"A H4"A 0.9900
C3"B H3"C 0.9800
C3"B H3"D 0.9800
C5" H5"A 0.9800
C5" H5"B 0.9800
O4 C6" 1.464(3)
C6" C7" 1.496(6)
C6" C8" 1.501(6)
C6" H6" 0.9900
C7" H7"A 0.9700
C7" H7"B 0.9700
C7" H7"C 0.9700
C8" H8"A 0.9700
C8" H8"B 0.9700
C8" H8"C 0.9700

loop_
_geom_torsion_atom_site_label_1
_geom_torsion_atom_site_label_2
_geom_torsion_atom_site_label_3
_geom_torsion_atom_site_label_4
_geom_torsion
N1 N2 N3 C5 175(5)
C5' N4 C1 O1 -3.3(4)
C5' N4 C1 C2 177.5(3)
O1 C1 C2 C4 -35.8(4)
N4 C1 C2 C4 143.4(3)
O1 C1 C2 C3 31.7(4)
N4 C1 C2 C3 -149.2(3)
C1 C2 C3 C4 -108.0(3)
C2 C3 C4 C5 -107.8(3)
C1 C2 C4 C3 106.6(3)
C1 C2 C4 C5 -142.9(3)
C3 C2 C4 C5 110.5(3)
C3 C4 C5 N3 -82.1(4)
C2 C4 C5 N3 -152.9(3)
N2 N3 C5 C4 163.4(4)
C5" N5 C1' O2 -4.4(4)
C5" N5 C1' C2' 175.8(3)
O2 C1' C2' C3' 25.8(4)
N5 C1' C2' C3' -154.4(2)
O2 C1' C2' C4' -42.4(4)
N5 C1' C2' C4' 137.4(2)
C3' C4' C2' C1' 107.9(3)
C5' C4' C2' C1' -141.0(2)
C5' C4' C2' C3' 111.1(3)
C5' C4' C3' C2' -105.0(2)
C1' C2' C3' C4' -108.0(3)
C1 N4 C5' C4' 170.8(2)
C3' C4' C5' N4 -87.6(3)
C2' C4' C5' N4 -157.1(2)
O3 C1" C2"A C4"A -53.7(5)
O4 C1" C2"A C4"A 123.3(3)
O3 C1" C2"A C3"A 7.8(5)
O4 C1" C2"A C3"A -175.1(3)
C1" C2"A C3"A C4"A -111.2(3)
C2"A C3"A C4"A C5" -105.7(4)
C1" C2"A C4"A C3"A 96.9(5)
C1" C2"A C4"A C5" -138.9(3)
C3"A C2"A C4"A C5" 124.2(5)
C1' N5 C5" C4"A 146.9(3)
C3"A C4"A C5" N5 -82.2(5)
C2"A C4"A C5" N5 -161.9(3)
O3 C1" O4 C6" -2.8(5)
C2"A C1" O4 C6" -179.9(3)
C1" O4 C6" C7" -86.9(4)
C1" O4 C6" C8" 151.1(3)
